data_4312453
loop_
_publ_author_name
'Maximilian N. Kopylovich'
'Armando J. L. Pombeiro'
'Andreas Fischer'
'Lars Kloo'
'Vadim Yu. Kukushkin'

_publ_contact_author_address
;
Department of Chemistry
St. Petersburg State University
198504 Stary Petergof
Russian Federation
;
_publ_contact_author_email kukushkin@VK2100.spb.edu
_publ_contact_author_name 'Vadim Yu. Kukushkin'
_publ_section_title
;
 Facile Ni(II)/Ketoxime-Mediated Conversion of Organonitriles into
 Imidoylamidine Ligands. Synthesis of Imidoylamidines and Acetyl Amides
;
_journal_name_full 'Inorganic Chemistry'
_journal_page_first 7239
_journal_page_last 7248
_journal_paper_doi 10.1021/ic0349813
_journal_volume 42
_journal_year 2003
_chemical_compound_source 'Local laboratory'
_chemical_formula_moiety 'C20 H36 Cl2 N4 Ni O4 '
_chemical_formula_sum 'C20 H36 Cl2 N4 Ni O4'
_chemical_formula_weight 526.148
_chemical_name_systematic
;
 ?
;
_space_group_IT_number 54
_symmetry_cell_setting orthorhombic
_symmetry_space_group_name_Hall '-P 2a 2ac'
_symmetry_space_group_name_H-M 'P c c a'
_atom_sites_solution_primary direct
_atom_sites_solution_secondary difmap
_cell_angle_alpha 90.00
_cell_angle_beta 90.00
_cell_angle_gamma 90.00
_cell_formula_units_Z 4
_cell_length_a 14.6795(7)
_cell_length_b 9.3712(5)
_cell_length_c 18.2825(12)
_cell_measurement_reflns_used 1115
_cell_measurement_temperature 297
_cell_measurement_theta_max 27.50
_cell_measurement_theta_min 4.60
_cell_volume 2515.0(2)
_computing_cell_refinement 'Dirax/lsq (Duisenberg & Schreurs, 1989-2000)'
_computing_data_collection KappaCCD
_computing_data_reduction 'Denzo and Scalepak (Otwinowski & Minor, 1997)'
_computing_structure_refinement 'SHELXL-97 (Sheldrick, 1997)'
_computing_structure_solution 'SHELXS-97 (Sheldrick, 1997)'
_diffrn_measured_fraction_theta_full 0.977
_diffrn_measured_fraction_theta_max 0.977
_diffrn_measurement_device KappaCCD
_diffrn_measurement_method CCD
_diffrn_orient_matrix_type X=UH
_diffrn_orient_matrix_UB_11 -0.00505
_diffrn_orient_matrix_UB_12 0.07597
_diffrn_orient_matrix_UB_13 -0.07427
_diffrn_orient_matrix_UB_21 0.04966
_diffrn_orient_matrix_UB_22 0.03404
_diffrn_orient_matrix_UB_23 0.03145
_diffrn_orient_matrix_UB_31 0.03710
_diffrn_orient_matrix_UB_32 -0.02663
_diffrn_orient_matrix_UB_33 -0.02976
_diffrn_radiation_source 'fine-focus sealed tube'
_diffrn_radiation_type ' MoK\a'
_diffrn_radiation_wavelength_id all
_diffrn_reflns_av_R_equivalents 0.0493
_diffrn_reflns_av_sigmaI/netI 0.0330
_diffrn_reflns_limit_h_max 19
_diffrn_reflns_limit_h_min -15
_diffrn_reflns_limit_k_max 10
_diffrn_reflns_limit_k_min -12
_diffrn_reflns_limit_l_max 22
_diffrn_reflns_limit_l_min -23
_diffrn_reflns_number 17075
_diffrn_reflns_theta_full 27.50
_diffrn_reflns_theta_max 27.50
_diffrn_reflns_theta_min 4.57
_exptl_absorpt_coefficient_mu 1.016
_exptl_absorpt_correction_type none
_exptl_crystal_colour turquois
_exptl_crystal_density_diffrn 1.390
_exptl_crystal_density_method 'not measured'
_exptl_crystal_description Irregular
_refine_diff_density_max 0.688
_refine_diff_density_min -0.523
_refine_diff_density_rms 0.073
_refine_ls_extinction_method none
_refine_ls_goodness_of_fit_ref 1.062
_refine_ls_hydrogen_treatment constr
_refine_ls_matrix_type full
_refine_ls_number_parameters 141
_refine_ls_number_reflns 2832
_refine_ls_number_restraints 0
_refine_ls_restrained_S_all 1.062
_refine_ls_R_factor_all 0.0750
_refine_ls_R_factor_gt 0.0449
_refine_ls_shift/su_max 0.000
_refine_ls_shift/su_mean 0.000
_refine_ls_structure_factor_coef Fsqd
_refine_ls_weighting_details 'calc w=1/[\s^2^(Fo^2^)+(0.0551P)^2^+2.9319P] where P=(Fo^2^+2Fc^2^)/3'
_refine_ls_weighting_scheme calc
_refine_ls_wR_factor_gt 0.1081
_refine_ls_wR_factor_ref 0.1302
_reflns_number_gt 1980
_reflns_number_total 2832
_reflns_threshold_expression >2sigma(I)
_cod_data_source_file ic0349813si20030818_063355_9.cif
_cod_data_source_block compound14
_cod_depositor_comments
;
The following automatic conversions were performed:

'_symmetry_cell_setting' value 'Orthorhombic' changed to
'orthorhombic' according to the built-in table from CIF Core
dictionary named 'cif_core.dic' version 2.4.1 from 2010-06-29.

Automatic conversion script
Id: cif_fix_values 1646 2011-03-28 12:23:43Z adriana 
;
_cod_original_sg_symbol_H-M 'P c c a '
_cod_original_formula_sum 'C20 H36 Cl2 N4 Ni O4 '
_cod_database_code 4312453

loop_
_symmetry_equiv_pos_as_xyz
'x, y, z'
'-x+1/2, -y, z'
'x+1/2, -y, -z+1/2'
'-x, y, -z+1/2'
'-x, -y, -z'
'x-1/2, y, -z'
'-x-1/2, y, z-1/2'
'x, -y, z-1/2'

loop_
_atom_site_label
_atom_site_type_symbol
_atom_site_fract_x
_atom_site_fract_y
_atom_site_fract_z
_atom_site_U_iso_or_equiv
_atom_site_adp_type
_atom_site_occupancy
_atom_site_symmetry_multiplicity
_atom_site_calc_flag
_atom_site_refinement_flags
_atom_site_disorder_assembly
_atom_site_disorder_group
Ni Ni 0.2500 0.0000 0.01252(3) 0.03422(18) Uani 1 2 d S . .
Cl Cl 0.15852(5) -0.21663(9) 0.02204(5) 0.0514(2) Uani 1 1 d . . .
N1 N 0.34061(15) -0.0728(3) -0.06877(13) 0.0379(6) Uani 1 1 d . . .
N2 N 0.15983(17) 0.0801(3) 0.09349(13) 0.0415(6) Uani 1 1 d . . .
O1 O 0.43051(13) -0.0258(3) -0.05916(13) 0.0539(6) Uani 1 1 d . . .
O2 O 0.14016(16) -0.0177(3) 0.14952(12) 0.0546(6) Uani 1 1 d . . .
C7 C 0.3347(2) -0.1548(3) -0.12382(17) 0.0418(7) Uani 1 1 d . . .
C13 C 0.0496(2) 0.2250(4) 0.1628(2) 0.0544(9) Uani 1 1 d . . .
C8 C 0.4104(2) -0.1958(4) -0.1736(2) 0.0613(10) Uani 1 1 d . . .
C12 C 0.1162(2) 0.1959(3) 0.10252(17) 0.0451(7) Uani 1 1 d . . .
C9 C 0.3689(3) -0.3011(4) -0.2264(2) 0.0644(10) Uani 1 1 d . . .
C16 C 0.1213(3) 0.3220(4) 0.0526(2) 0.0643(10) Uani 1 1 d . . .
C14 C 0.0117(3) 0.3700(5) 0.1446(3) 0.0840(14) Uani 1 1 d . . .
C10 C 0.2684(3) -0.2737(6) -0.2243(3) 0.0869(15) Uani 1 1 d . . .
C11 C 0.2476(2) -0.2238(4) -0.1487(2) 0.0559(9) Uani 1 1 d . . .
C15 C 0.0698(5) 0.4316(6) 0.0912(3) 0.115(2) Uani 1 1 d . . .
H1 H 0.4331 0.0269 -0.0234 0.081 Uiso 1 1 calc R . .
H2 H 0.1689 -0.0915 0.1427 0.082 Uiso 1 1 calc R . .
H13A H 0.0042 0.1511 0.1631 0.065 Uiso 1 1 d R . .
H13B H 0.0817 0.2244 0.2086 0.065 Uiso 1 1 d R . .
H8A H 0.4324 -0.1122 -0.1983 0.074 Uiso 1 1 d R . .
H8B H 0.4587 -0.2368 -0.1451 0.074 Uiso 1 1 d R . .
H9A H 0.3953 -0.2881 -0.2739 0.077 Uiso 1 1 d R . .
H9B H 0.3813 -0.3961 -0.2094 0.077 Uiso 1 1 d R . .
H16A H 0.1840 0.3471 0.0450 0.077 Uiso 1 1 d R . .
H16B H 0.0939 0.2975 0.0066 0.077 Uiso 1 1 d R . .
H14A H -0.0486 0.3588 0.1251 0.101 Uiso 1 1 d R . .
H14B H 0.0091 0.4275 0.1881 0.101 Uiso 1 1 d R . .
H10A H 0.2559 -0.1989 -0.2587 0.104 Uiso 1 1 d R . .
H10B H 0.2351 -0.3578 -0.2378 0.104 Uiso 1 1 d R . .
H11A H 0.2345 -0.3037 -0.1176 0.067 Uiso 1 1 d R . .
H11B H 0.1988 -0.1559 -0.1458 0.067 Uiso 1 1 d R . .
H15A H 0.1119 0.4938 0.1158 0.138 Uiso 1 1 d R . .
H15B H 0.0345 0.4857 0.0568 0.138 Uiso 1 1 d R . .

loop_
_atom_site_aniso_label
_atom_site_aniso_U_11
_atom_site_aniso_U_22
_atom_site_aniso_U_33
_atom_site_aniso_U_23
_atom_site_aniso_U_13
_atom_site_aniso_U_12
Ni 0.0291(3) 0.0380(3) 0.0356(3) 0.000 0.000 -0.0013(2)
Cl 0.0460(4) 0.0444(4) 0.0637(6) 0.0026(4) 0.0004(4) -0.0095(3)
N1 0.0242(11) 0.0485(14) 0.0411(14) -0.0017(12) -0.0020(10) -0.0017(10)
N2 0.0446(14) 0.0444(15) 0.0355(13) 0.0081(11) 0.0076(11) 0.0014(12)
O1 0.0270(10) 0.0766(17) 0.0580(14) -0.0176(12) 0.0005(9) -0.0071(10)
O2 0.0622(14) 0.0556(14) 0.0461(13) 0.0185(11) 0.0142(11) 0.0059(11)
C7 0.0362(15) 0.0471(17) 0.0419(17) -0.0013(14) 0.0002(13) 0.0034(13)
C13 0.0533(19) 0.058(2) 0.052(2) -0.0100(17) 0.0145(16) 0.0011(17)
C8 0.0498(19) 0.072(3) 0.062(2) -0.0173(19) 0.0092(17) 0.0031(18)
C12 0.0477(17) 0.0471(19) 0.0407(17) -0.0018(14) 0.0084(14) 0.0039(15)
C9 0.072(2) 0.063(2) 0.058(2) -0.0140(18) 0.0058(18) 0.011(2)
C16 0.079(3) 0.049(2) 0.065(2) 0.0090(18) 0.021(2) 0.0144(19)
C14 0.087(3) 0.070(3) 0.095(3) -0.011(3) 0.029(3) 0.020(2)
C10 0.075(3) 0.100(4) 0.086(3) -0.043(3) 0.005(2) -0.016(3)
C11 0.0460(17) 0.064(2) 0.057(2) -0.0163(17) -0.0025(16) -0.0042(17)
C15 0.152(5) 0.065(3) 0.127(5) 0.022(3) 0.057(4) 0.044(3)

loop_
_atom_type_symbol
_atom_type_description
_atom_type_scat_dispersion_real
_atom_type_scat_dispersion_imag
_atom_type_scat_source
C C 0.0033 0.0016 'International Tables Vol C Tables 4.2.6.8 and 6.1.1.4'
H H 0.0000 0.0000 'International Tables Vol C Tables 4.2.6.8 and 6.1.1.4'
Cl Cl 0.1484 0.1585 'International Tables Vol C Tables 4.2.6.8 and 6.1.1.4'
N N 0.0061 0.0033 'International Tables Vol C Tables 4.2.6.8 and 6.1.1.4'
Ni Ni 0.3393 1.1124 'International Tables Vol C Tables 4.2.6.8 and 6.1.1.4'
O O 0.0106 0.0060 'International Tables Vol C Tables 4.2.6.8 and 6.1.1.4'

loop_
_diffrn_radiation_wavelength
0.71073

loop_
_geom_angle_atom_site_label_1
_geom_angle_atom_site_label_2
_geom_angle_atom_site_label_3
_geom_angle
_geom_angle_site_symmetry_1
_geom_angle_site_symmetry_3
_geom_angle_publ_flag
N1 Ni N1 90.33(13) . 2 ?
N1 Ni N2 89.07(9) . 2 ?
N1 Ni N2 178.17(10) 2 2 ?
N1 Ni N2 178.17(10) . . ?
N1 Ni N2 89.07(9) 2 . ?
N2 Ni N2 91.58(14) 2 . ?
N1 Ni Cl 88.41(7) . 2 ?
N1 Ni Cl 97.37(7) 2 2 ?
N2 Ni Cl 84.34(7) 2 2 ?
N2 Ni Cl 89.95(7) . 2 ?
N1 Ni Cl 97.37(7) . . ?
N1 Ni Cl 88.41(7) 2 . ?
N2 Ni Cl 89.95(7) 2 . ?
N2 Ni Cl 84.34(7) . . ?
Cl Ni Cl 171.82(5) 2 . ?
C7 N1 O1 110.7(2) . . ?
C7 N1 Ni 135.4(2) . . ?
O1 N1 Ni 113.82(17) . . ?
C12 N2 O2 111.0(2) . . ?
C12 N2 Ni 135.0(2) . . ?
O2 N2 Ni 113.95(18) . . ?
N1 C7 C8 126.2(3) . . ?
N1 C7 C11 124.0(3) . . ?
C8 C7 C11 109.8(3) . . ?
C12 C13 C14 104.0(3) . . ?
C7 C8 C9 105.0(3) . . ?
N2 C12 C16 124.8(3) . . ?
N2 C12 C13 125.4(3) . . ?
C16 C12 C13 109.8(3) . . ?
C10 C9 C8 105.6(3) . . ?
C15 C16 C12 103.6(3) . . ?
C15 C14 C13 107.3(3) . . ?
C11 C10 C9 106.2(4) . . ?
C10 C11 C7 104.0(3) . . ?
C14 C15 C16 111.0(4) . . ?
N1 O1 H1 109.5 . . ?
N2 O2 H2 109.5 . . ?
C12 C13 H13A 109.0 . . ?
C14 C13 H13A 113.3 . . ?
C12 C13 H13B 108.6 . . ?
C14 C13 H13B 112.3 . . ?
H13A C13 H13B 109.5 . . ?
C7 C8 H8A 109.2 . . ?
C9 C8 H8A 111.6 . . ?
C7 C8 H8B 108.9 . . ?
C9 C8 H8B 112.6 . . ?
H8A C8 H8B 109.5 . . ?
C10 C9 H9A 113.5 . . ?
C8 C9 H9A 109.5 . . ?
C10 C9 H9B 109.7 . . ?
C8 C9 H9B 108.9 . . ?
H9A C9 H9B 109.5 . . ?
C15 C16 H16A 113.3 . . ?
C12 C16 H16A 109.3 . . ?
C15 C16 H16B 112.0 . . ?
C12 C16 H16B 109.0 . . ?
H16A C16 H16B 109.5 . . ?
C15 C14 H14A 110.0 . . ?
C13 C14 H14A 108.9 . . ?
C15 C14 H14B 111.4 . . ?
C13 C14 H14B 109.8 . . ?
H14A C14 H14B 109.5 . . ?
C11 C10 H10A 109.9 . . ?
C9 C10 H10A 107.3 . . ?
C11 C10 H10B 113.0 . . ?
C9 C10 H10B 110.8 . . ?
H10A C10 H10B 109.5 . . ?
C10 C11 H11A 110.3 . . ?
C7 C11 H11A 109.0 . . ?
C10 C11 H11B 114.4 . . ?
C7 C11 H11B 109.5 . . ?
H11A C11 H11B 109.5 . . ?
C14 C15 H15A 108.2 . . ?
C16 C15 H15A 108.7 . . ?
C14 C15 H15B 109.9 . . ?
C16 C15 H15B 109.6 . . ?
H15A C15 H15B 109.5 . . ?

loop_
_geom_bond_atom_site_label_1
_geom_bond_atom_site_label_2
_geom_bond_distance
_geom_bond_site_symmetry_2
_geom_bond_publ_flag
Ni N1 2.108(2) . ?
Ni N1 2.108(2) 2 ?
Ni N2 2.123(2) 2 ?
Ni N2 2.123(2) . ?
Ni Cl 2.4402(8) 2 ?
Ni Cl 2.4402(8) . ?
N1 C7 1.269(4) . ?
N1 O1 1.402(3) . ?
N2 C12 1.271(4) . ?
N2 O2 1.405(3) . ?
C7 C8 1.487(4) . ?
C7 C11 1.503(4) . ?
C13 C12 1.499(4) . ?
C13 C14 1.506(6) . ?
C8 C9 1.509(5) . ?
C12 C16 1.494(5) . ?
C9 C10 1.498(6) . ?
C16 C15 1.457(6) . ?
C14 C15 1.420(7) . ?
C10 C11 1.490(6) . ?
O1 H1 0.8200 . ?
O2 H2 0.8200 . ?
C13 H13A 0.9600 . ?
C13 H13B 0.9600 . ?
C8 H8A 0.9599 . ?
C8 H8B 0.9600 . ?
C9 H9A 0.9600 . ?
C9 H9B 0.9600 . ?
C16 H16A 0.9600 . ?
C16 H16B 0.9599 . ?
C14 H14A 0.9601 . ?
C14 H14B 0.9600 . ?
C10 H10A 0.9599 . ?
C10 H10B 0.9600 . ?
C11 H11A 0.9599 . ?
C11 H11B 0.9600 . ?
C15 H15A 0.9600 . ?
C15 H15B 0.9600 . ?
